data_9010057
loop_
_publ_author_name
'Kyono, A.'
'Kimata, M.'
'Hatta, T.'

_publ_section_title
;Light-induced degradation dynamics in realgar: in situ structural
 investigation using single crystal X-ray diffraction and X-ray photoelectron
 spectroscopy Sample: Getchell mine, Nevada; t = 18 hours Note: space group
 corrected
;
_journal_name_full 'American Mineralogist'
_journal_page_first 1563
_journal_page_last 1570
_journal_paper_doi 10.2138/am.2005.1785
_journal_volume 90
_journal_year 2005
_chemical_formula_sum 'As S'
_chemical_name_mineral Realgar
_space_group_IT_number 14
_symmetry_space_group_name_Hall '-P 2yn'
_symmetry_space_group_name_H-M 'P 1 21/n 1'
_cell_angle_alpha 90
_cell_angle_beta 105.55
_cell_angle_gamma 90
_cell_length_a 9.380
_cell_length_b 13.569
_cell_length_c 6.593
_cell_formula_units_Z 16
_cell_volume 808.424
_database_code_amcsd 0003936
_exptl_crystal_density_diffrn 3.516
_cod_database_code 9010057

loop_
_space_group_symop_operation_xyz
x,y,z
1/2+x,1/2-y,1/2+z
1/2-x,1/2+y,1/2-z
-x,-y,-z

loop_
_atom_site_aniso_label
_atom_site_aniso_U_11
_atom_site_aniso_U_22
_atom_site_aniso_U_33
_atom_site_aniso_U_12
_atom_site_aniso_U_13
_atom_site_aniso_U_23
As1 0.07110 0.05300 0.07250 -0.00810 0.02060 -0.00550
As2 0.05570 0.05670 0.08120 0.00170 0.02720 0.00240
As3 0.05900 0.06470 0.07210 -0.00190 0.02120 -0.00120
As4 0.05800 0.06600 0.08020 0.00260 0.01540 0.00340
S1 0.06620 0.06030 0.08330 0.01130 0.02980 0.00190
S2 0.05460 0.06270 0.09480 0.00020 0.02780 -0.00070
S3 0.07040 0.06700 0.09270 0.00900 0.01650 0.02510
S4 0.07470 0.06270 0.11320 0.01740 0.03440 -0.02060

loop_
_atom_site_label
_atom_site_fract_x
_atom_site_fract_y
_atom_site_fract_z
_atom_site_U_iso_or_equiv
As1 0.12540 -0.02050 0.76600 0.06530
As2 0.42290 0.13920 0.85170 0.06280
As3 0.31970 0.12670 0.17350 0.06460
As4 0.04120 0.15970 0.71510 0.06870
S1 0.34590 -0.00580 0.69940 0.06800
S2 0.21260 -0.02210 0.11230 0.06920
S3 0.23880 0.22480 0.64210 0.07770
S4 0.10790 0.21100 0.04840 0.08180

loop_
_cod_related_entry_id
_cod_related_entry_database
_cod_related_entry_code
1 AMCSD 0003936
